data_1549630
loop_
_publ_author_name
'Deegan, Meaghan M.'
'Peters, Jonas C.'

_publ_section_title
;
 Electrophile-promoted Fe-to-N<sub>2</sub> hydride migration in highly
 reduced Fe(N<sub>2</sub>)(H) complexes.
;
_journal_issue 29
_journal_name_full 'Chemical science'
_journal_page_first 6264
_journal_page_last 6270
_journal_paper_doi 10.1039/c8sc02380h
_journal_volume 9
_journal_year 2018
_chemical_formula_moiety 'C36 H55 B Fe N2 P3, C28 H40 K O10'
_chemical_formula_sum 'C64 H95 B Fe K N2 O10 P3'
_chemical_formula_weight 1251.08
_space_group_crystal_system monoclinic
_space_group_IT_number 14
_space_group_name_Hall '-P 2ybc'
_space_group_name_H-M_alt 'P 1 21/c 1'
_symmetry_space_group_name_Hall '-P 2ybc'
_symmetry_space_group_name_H-M 'P 1 21/c 1'
_atom_sites_solution_hydrogens mixed
_atom_sites_solution_primary dual
_audit_creation_date 2017-11-15
_audit_creation_method
;
Olex2 1.2
(compiled 2017.08.10 svn.r3458 for OlexSys, GUI svn.r5381)
;
_audit_update_record
;
2018-05-30 deposited with the CCDC.
2018-06-27 downloaded from the CCDC.
;
_cell_angle_alpha 90
_cell_angle_beta 90.8390(10)
_cell_angle_gamma 90
_cell_formula_units_Z 4
_cell_length_a 11.3464(4)
_cell_length_b 35.5398(14)
_cell_length_c 15.8541(6)
_cell_measurement_reflns_used 9873
_cell_measurement_temperature 100(2)
_cell_measurement_theta_max 35.27
_cell_measurement_theta_min 2.47
_cell_volume 6392.5(4)
_computing_cell_refinement 'SAINT v8.37A (Bruker, 2015)'
_computing_data_reduction 'SAINT v8.37A (Bruker, 2015)'
_computing_molecular_graphics 'Olex2 (Dolomanov et al., 2009)'
_computing_publication_material 'Olex2 (Dolomanov et al., 2009)'
_computing_structure_refinement 'XL (Sheldrick, 2008)'
_computing_structure_solution 'XT (Sheldrick, 2015)'
_diffrn_ambient_temperature 100.0
_diffrn_measured_fraction_theta_full 0.999
_diffrn_measured_fraction_theta_max 0.999
_diffrn_measurement_device_type 'Bruker APEX-II CCD'
_diffrn_measurement_method '\f and \w scans'
_diffrn_radiation_type MoK\a
_diffrn_radiation_wavelength 0.71073
_diffrn_reflns_av_R_equivalents 0.0808
_diffrn_reflns_av_unetI/netI 0.0443
_diffrn_reflns_Laue_measured_fraction_full 0.999
_diffrn_reflns_Laue_measured_fraction_max 0.999
_diffrn_reflns_limit_h_max 17
_diffrn_reflns_limit_h_min -17
_diffrn_reflns_limit_k_max 54
_diffrn_reflns_limit_k_min -54
_diffrn_reflns_limit_l_max 24
_diffrn_reflns_limit_l_min -24
_diffrn_reflns_number 181071
_diffrn_reflns_point_group_measured_fraction_full 0.999
_diffrn_reflns_point_group_measured_fraction_max 0.999
_diffrn_reflns_theta_full 25.242
_diffrn_reflns_theta_max 33.142
_diffrn_reflns_theta_min 2.130
_diffrn_standards_number 0
_exptl_absorpt_coefficient_mu 0.434
_exptl_absorpt_correction_T_max 0.7472
_exptl_absorpt_correction_T_min 0.7038
_exptl_absorpt_correction_type multi-scan
_exptl_absorpt_process_details
'SADABS-2016/2 (Bruker,2016/2) was used for absorption correction. wR2(int) was 0.0615 before and 0.0532 after correction. The Ratio of minimum to maximum transmission is 0.9419. The \l/2 correction factor is Not present.'
_exptl_crystal_colour orange
_exptl_crystal_density_diffrn 1.300
_exptl_crystal_description block
_exptl_crystal_F_000 2672
_exptl_crystal_size_max 0.28
_exptl_crystal_size_mid 0.2
_exptl_crystal_size_min 0.18
_refine_diff_density_max 0.474
_refine_diff_density_min -0.790
_refine_diff_density_rms 0.097
_refine_ls_extinction_method none
_refine_ls_goodness_of_fit_ref 1.039
_refine_ls_hydrogen_treatment mixed
_refine_ls_matrix_type full
_refine_ls_number_parameters 986
_refine_ls_number_reflns 24375
_refine_ls_number_restraints 279
_refine_ls_restrained_S_all 1.036
_refine_ls_R_factor_all 0.0593
_refine_ls_R_factor_gt 0.0389
_refine_ls_shift/su_max 0.003
_refine_ls_shift/su_mean 0.000
_refine_ls_structure_factor_coef Fsqd
_refine_ls_weighting_details 'w=1/[\s^2^(Fo^2^)+(0.0330P)^2^+2.3710P] where P=(Fo^2^+2Fc^2^)/3'
_refine_ls_weighting_scheme calc
_refine_ls_wR_factor_gt 0.0800
_refine_ls_wR_factor_ref 0.0872
_reflns_Friedel_coverage 0.000
_reflns_number_gt 19008
_reflns_number_total 24375
_reflns_threshold_expression 'I > 2\s(I)'
_cod_data_source_file c8sc02380h2.cif
_cod_data_source_block Complex4
_cod_depositor_comments 'Adding full bibliography for 1549629--1549633.cif.'
_cod_database_code 1549630
_shelx_shelxl_version_number 2014/7
_shelx_space_group_comment
;
The symmetry employed for this shelxl refinement is uniquely defined
by the following loop, which should always be used as a source of
symmetry information in preference to the above space-group names.
They are only intended as comments.
;
_shelx_estimated_absorpt_t_max 0.926
_shelx_estimated_absorpt_t_min 0.888
_olex2_refinement_description
;
1. Fixed Uiso
 At 1.2 times of:
  All C(H) groups, All C(H,H) groups
 At 1.5 times of:
  All C(H,H,H) groups
2. Rigid body (RIGU) restrains
 C33B, C33A, C31B, C31A, C32B, C32A
 with sigma for 1-2 distances of 0.004 and sigma for 1-3 distances of 0.004
 C23B, C23A, C22B, C22A, C24A, C24B
 with sigma for 1-2 distances of 0.004 and sigma for 1-3 distances of 0.004
 O10B, O9B, O6B, O7A, O8A, C61A, C62A, C60A, C63A, C51A, C64A, C56A, C59A,
 C58A, C57A, C52A, C55A, C54A, C53A, C56B, C51B, C52B, C53B, C54B, C55B, O7B,
 C57B, C58B, O8B, C58B, C60B, C62B, C63B, C64B, O6A, O10A, C61B, O9A
 with sigma for 1-2 distances of 0.004 and sigma for 1-3 distances of 0.004
3. Others
 Sof(O10B)=Sof(O9B)=Sof(O6B)=Sof(C56B)=Sof(C51B)=Sof(C52B)=Sof(H52B)=Sof(C53B)=
 Sof(H53B)=Sof(C54B)=Sof(H54B)=Sof(C55B)=Sof(H55B)=Sof(O7B)=Sof(C57B)=Sof(H57C)=
 Sof(H57D)=Sof(C58B)=Sof(H58C)=Sof(H58D)=Sof(O8B)=Sof(C59B)=Sof(H59C)=Sof(H59D)=
 Sof(C60B)=Sof(H60C)=Sof(H60D)=Sof(C62B)=Sof(H62C)=Sof(H62D)=Sof(C63B)=
 Sof(H63C)=Sof(H63D)=Sof(C64B)=Sof(H64C)=Sof(H64D)=Sof(C61B)=Sof(H61C)=
 Sof(H61D)=1-FVAR(1)
 Sof(O7A)=Sof(O8A)=Sof(C61A)=Sof(H61A)=Sof(H61B)=Sof(C62A)=Sof(H62A)=Sof(H62B)=
 Sof(C60A)=Sof(H60A)=Sof(H60B)=Sof(C63A)=Sof(H63A)=Sof(H63B)=Sof(C51A)=
 Sof(C64A)=Sof(H64A)=Sof(H64B)=Sof(C56A)=Sof(C59A)=Sof(H59A)=Sof(H59B)=
 Sof(C58A)=Sof(H58A)=Sof(H58B)=Sof(C57A)=Sof(H57A)=Sof(H57B)=Sof(C52A)=
 Sof(H52A)=Sof(C55A)=Sof(H55A)=Sof(C54A)=Sof(H54A)=Sof(C53A)=Sof(H53A)=Sof(O6A)=
 Sof(O10A)=Sof(O9A)=FVAR(1)
 Sof(C22B)=Sof(H22B)=Sof(C24B)=Sof(H24D)=Sof(H24E)=Sof(H24F)=Sof(C23B)=
 Sof(H23D)=Sof(H23E)=Sof(H23F)=Sof(C33B)=Sof(H33D)=Sof(H33E)=Sof(H33F)=
 Sof(C31B)=Sof(H31B)=Sof(C32B)=Sof(H32D)=Sof(H32E)=Sof(H32F)=1-FVAR(2)
 Sof(C31A)=Sof(H31A)=Sof(C23A)=Sof(H23A)=Sof(H23B)=Sof(H23C)=Sof(C32A)=
 Sof(H32A)=Sof(H32B)=Sof(H32C)=Sof(C22A)=Sof(H22A)=Sof(C33A)=Sof(H33A)=
 Sof(H33B)=Sof(H33C)=Sof(C24A)=Sof(H24A)=Sof(H24B)=Sof(H24C)=FVAR(2)
4.a Ternary CH refined with riding coordinates:
 C19(H19), C34(H34), C10(H10), C7(H7), C31A(H31A), C22A(H22A), C22B(H22B),
 C31B(H31B)
4.b Secondary CH2 refined with riding coordinates:
 C44(H44A,H44B), C43(H43A,H43B), C61A(H61A,H61B), C62A(H62A,H62B), C38(H38A,
 H38B), C60A(H60A,H60B), C63A(H63A,H63B), C42(H42A,H42B), C64A(H64A,H64B),
 C37(H37A,H37B), C41(H41A,H41B), C59A(H59A,H59B), C58A(H58A,H58B), C40(H40A,
 H40B), C39(H39A,H39B), C57A(H57A,H57B), C57B(H57C,H57D), C58B(H58C,H58D),
 C59B(H59C,H59D), C60B(H60C,H60D), C62B(H62C,H62D), C63B(H63C,H63D), C64B(H64C,
 H64D), C61B(H61C,H61D)
4.c Aromatic/amide H refined with riding coordinates:
 C2(H2), C27(H27), C28(H28), C26(H26), C15(H15), C4(H4), C5(H5), C16(H16),
 C14(H14), C29(H29), C17(H17), C3(H3), C46(H46), C47(H47), C49(H49), C48(H48),
 C52A(H52A), C55A(H55A), C54A(H54A), C53A(H53A), C52B(H52B), C53B(H53B),
 C54B(H54B), C55B(H55B)
4.d Idealised Me refined as rotating group:
 C20(H20A,H20B,H20C), C12(H12A,H12B,H12C), C9(H9A,H9B,H9C), C8(H8A,H8B,H8C),
 C11(H11A,H11B,H11C), C35(H35A,H35B,H35C), C36(H36A,H36B,H36C), C23A(H23A,H23B,
 H23C), C21(H21A,H21B,H21C), C32A(H32A,H32B,H32C), C33A(H33A,H33B,H33C),
 C24A(H24A,H24B,H24C), C24B(H24D,H24E,H24F), C23B(H23D,H23E,H23F), C33B(H33D,
 H33E,H33F), C32B(H32D,H32E,H32F)
;
_olex2_submission_special_instructions 'No special instructions were received'

loop_
_space_group_symop_operation_xyz
'x, y, z'
'-x, y+1/2, -z+1/2'
'-x, -y, -z'
'x, -y-1/2, z-1/2'

loop_
_atom_site_label
_atom_site_type_symbol
_atom_site_fract_x
_atom_site_fract_y
_atom_site_fract_z
_atom_site_U_iso_or_equiv
_atom_site_adp_type
_atom_site_occupancy
_atom_site_site_symmetry_order
_atom_site_calc_flag
_atom_site_refinement_flags_posn
_atom_site_refinement_flags_adp
_atom_site_refinement_flags_occupancy
_atom_site_disorder_assembly
_atom_site_disorder_group
Fe1 Fe 0.82704(2) 0.56498(2) 0.23832(2) 0.01161(3) Uani 1 1 d . . . . .
K1 K 0.70959(2) 0.32901(2) 0.22118(2) 0.01386(4) Uani 1 1 d . . . . .
P2 P 0.69840(3) 0.56307(2) 0.34261(2) 0.01197(5) Uani 1 1 d . . . . .
P3 P 0.72286(3) 0.58450(2) 0.12746(2) 0.01209(5) Uani 1 1 d . . . . .
P1 P 0.99999(3) 0.57296(2) 0.29710(2) 0.01250(5) Uani 1 1 d . . . . .
O5 O 0.68228(7) 0.26494(2) 0.33966(5) 0.01540(15) Uani 1 1 d . . . . .
O10B O 0.5940(12) 0.2682(4) 0.1251(11) 0.0140(12) Uani 0.442(15) 1 d . U P A 2
O4 O 0.87125(8) 0.26819(3) 0.23293(6) 0.01972(17) Uani 1 1 d . . . . .
O9B O 0.7961(17) 0.3090(5) 0.0682(13) 0.0184(16) Uani 0.442(15) 1 d . U P A 2
O1 O 0.61047(9) 0.32969(3) 0.38567(6) 0.02165(18) Uani 1 1 d . . . . .
O6B O 0.4715(14) 0.3320(3) 0.1660(13) 0.0245(15) Uani 0.442(15) 1 d . U P A 2
O7A O 0.5610(7) 0.3895(2) 0.1595(5) 0.0214(9) Uani 0.558(15) 1 d . U P A 1
O8A O 0.7986(7) 0.3887(3) 0.1317(6) 0.0215(10) Uani 0.558(15) 1 d . U P A 1
O2 O 0.74075(10) 0.39091(3) 0.33317(6) 0.0258(2) Uani 1 1 d . . . . .
O3 O 0.93654(9) 0.34236(3) 0.29212(6) 0.0264(2) Uani 1 1 d . . . . .
N1 N 0.84084(9) 0.51569(3) 0.21436(6) 0.01692(19) Uani 1 1 d . . . . .
N2 N 0.85459(11) 0.48498(3) 0.19844(8) 0.0246(2) Uani 1 1 d . . . . .
C2 C 1.11490(10) 0.63412(3) 0.38638(8) 0.0171(2) Uani 1 1 d . . . . .
H2 H 1.1836 0.6190 0.3919 0.021 Uiso 1 1 calc R . . . .
C27 C 0.85041(11) 0.68065(4) 0.00959(8) 0.0175(2) Uani 1 1 d . . . . .
H27 H 0.8574 0.6913 -0.0451 0.021 Uiso 1 1 calc R . . . .
C28 C 0.89630(10) 0.69939(3) 0.07963(8) 0.0163(2) Uani 1 1 d . . . . .
H28 H 0.9356 0.7228 0.0729 0.020 Uiso 1 1 calc R . . . .
C25 C 0.78548(10) 0.63044(3) 0.10074(7) 0.01299(19) Uani 1 1 d . . . . .
C26 C 0.79415(11) 0.64622(4) 0.02023(7) 0.0173(2) Uani 1 1 d . . . . .
H26 H 0.7616 0.6334 -0.0273 0.021 Uiso 1 1 calc R . . . .
C15 C 0.45371(11) 0.64962(4) 0.36557(8) 0.0194(2) Uani 1 1 d . . . . .
H15 H 0.3766 0.6539 0.3861 0.023 Uiso 1 1 calc R . . . .
C4 C 1.01167(11) 0.69168(3) 0.41447(7) 0.0173(2) Uani 1 1 d . . . . .
H4 H 1.0081 0.7157 0.4408 0.021 Uiso 1 1 calc R . . . .
C5 C 0.91597(11) 0.67845(3) 0.36761(7) 0.0160(2) Uani 1 1 d . . . . .
H5 H 0.8480 0.6939 0.3619 0.019 Uiso 1 1 calc R . . . .
C16 C 0.51668(11) 0.67883(3) 0.32939(8) 0.0183(2) Uani 1 1 d . . . . .
H16 H 0.4833 0.7033 0.3261 0.022 Uiso 1 1 calc R . . . .
C13 C 0.61765(10) 0.60761(3) 0.34044(7) 0.01267(18) Uani 1 1 d . . . . .
C18 C 0.68249(10) 0.63665(3) 0.30167(7) 0.01182(18) Uani 1 1 d . . . . .
C1 C 1.01668(10) 0.62035(3) 0.34159(7) 0.01290(19) Uani 1 1 d . . . . .
C14 C 0.50464(11) 0.61405(3) 0.37155(7) 0.0169(2) Uani 1 1 d . . . . .
H14 H 0.4624 0.5940 0.3969 0.020 Uiso 1 1 calc R . . . .
C29 C 0.88470(10) 0.68387(3) 0.15982(7) 0.01453(19) Uani 1 1 d . . . . .
H29 H 0.9150 0.6974 0.2071 0.017 Uiso 1 1 calc R . . . .
C17 C 0.62900(10) 0.67222(3) 0.29793(7) 0.0154(2) Uani 1 1 d . . . . .
H17 H 0.6707 0.6925 0.2731 0.019 Uiso 1 1 calc R . . . .
C44 C 0.72219(10) 0.23173(3) 0.29745(7) 0.0154(2) Uani 1 1 d . . . . .
H44A H 0.6813 0.2289 0.2422 0.018 Uiso 1 1 calc R . . . .
H44B H 0.7061 0.2091 0.3319 0.018 Uiso 1 1 calc R . . . .
C6 C 0.91626(10) 0.64284(3) 0.32818(7) 0.01227(18) Uani 1 1 d . . . . .
C19 C 0.73843(11) 0.55980(3) 0.45907(7) 0.0170(2) Uani 1 1 d . . . . .
H19 H 0.7953 0.5385 0.4655 0.020 Uiso 1 1 calc R . . . .
C34 C 0.73872(11) 0.55807(3) 0.02571(7) 0.0166(2) Uani 1 1 d . . . . .
H34 H 0.6943 0.5722 -0.0191 0.020 Uiso 1 1 calc R . . . .
C30 C 0.82980(9) 0.64897(3) 0.17318(7) 0.01165(18) Uani 1 1 d . . . . .
C3 C 1.11291(11) 0.66972(4) 0.42281(8) 0.0188(2) Uani 1 1 d . . . . .
H3 H 1.1798 0.6789 0.4530 0.023 Uiso 1 1 calc R . . . .
C10 C 1.04962(12) 0.54150(3) 0.38797(8) 0.0186(2) Uani 1 1 d . . . . .
H10 H 1.0135 0.5524 0.4397 0.022 Uiso 1 1 calc R . . . .
C45 C 0.56481(10) 0.26684(3) 0.35870(7) 0.0149(2) Uani 1 1 d . . . . .
C7 C 1.13201(11) 0.57117(4) 0.22791(8) 0.0183(2) Uani 1 1 d . . . . .
H7 H 1.2038 0.5737 0.2649 0.022 Uiso 1 1 calc R . . . .
C50 C 0.52544(11) 0.30239(4) 0.38489(7) 0.0185(2) Uani 1 1 d . . . . .
C20 C 0.63690(12) 0.55211(4) 0.51978(8) 0.0227(3) Uani 1 1 d . . . . .
H20A H 0.5779 0.5722 0.5144 0.034 Uiso 1 1 calc GR . . . .
H20B H 0.6676 0.5514 0.5779 0.034 Uiso 1 1 calc GR . . . .
H20C H 0.6004 0.5279 0.5058 0.034 Uiso 1 1 calc GR . . . .
C43 C 0.85228(11) 0.23635(4) 0.28542(8) 0.0190(2) Uani 1 1 d . . . . .
H43A H 0.8923 0.2400 0.3407 0.023 Uiso 1 1 calc R . . . .
H43B H 0.8851 0.2135 0.2588 0.023 Uiso 1 1 calc R . . . .
C31A C 0.5567(8) 0.5985(3) 0.1269(8) 0.0135(9) Uani 0.636(4) 1 d . U P B 1
H31A H 0.5311 0.6004 0.1868 0.016 Uiso 0.636(4) 1 calc R . P B 1
C46 C 0.48715(11) 0.23686(4) 0.35481(7) 0.0199(2) Uani 1 1 d . . . . .
H46 H 0.5134 0.2129 0.3361 0.024 Uiso 1 1 calc R . . . .
C12 C 0.99860(13) 0.50167(4) 0.37914(8) 0.0221(2) Uani 1 1 d . . . . .
H12A H 0.9129 0.5032 0.3714 0.033 Uiso 1 1 calc GR . . . .
H12B H 1.0172 0.4872 0.4302 0.033 Uiso 1 1 calc GR . . . .
H12C H 1.0331 0.4892 0.3302 0.033 Uiso 1 1 calc GR . . . .
C9 C 1.14011(13) 0.53354(4) 0.18133(9) 0.0266(3) Uani 1 1 d . . . . .
H9A H 1.1436 0.5130 0.2224 0.040 Uiso 1 1 calc GR . . . .
H9B H 1.2113 0.5332 0.1471 0.040 Uiso 1 1 calc GR . . . .
H9C H 1.0706 0.5304 0.1446 0.040 Uiso 1 1 calc GR . . . .
C8 C 1.13224(12) 0.60378(4) 0.16523(8) 0.0236(3) Uani 1 1 d . . . . .
H8A H 1.0614 0.6025 0.1292 0.035 Uiso 1 1 calc GR . . . .
H8B H 1.2025 0.6021 0.1302 0.035 Uiso 1 1 calc GR . . . .
H8C H 1.1330 0.6277 0.1961 0.035 Uiso 1 1 calc GR . . . .
C11 C 1.18174(13) 0.53825(4) 0.40774(9) 0.0275(3) Uani 1 1 d . . . . .
H11A H 1.2207 0.5252 0.3614 0.041 Uiso 1 1 calc GR . . . .
H11B H 1.1935 0.5240 0.4601 0.041 Uiso 1 1 calc GR . . . .
H11C H 1.2155 0.5635 0.4144 0.041 Uiso 1 1 calc GR . . . .
C35 C 0.68975(13) 0.51771(4) 0.02778(9) 0.0250(3) Uani 1 1 d . . . . .
H35A H 0.7222 0.5045 0.0771 0.037 Uiso 1 1 calc GR . . . .
H35B H 0.7122 0.5044 -0.0237 0.037 Uiso 1 1 calc GR . . . .
H35C H 0.6036 0.5186 0.0312 0.037 Uiso 1 1 calc GR . . . .
C36 C 0.86757(12) 0.55582(4) -0.00071(9) 0.0258(3) Uani 1 1 d . . . . .
H36A H 0.9023 0.5811 0.0003 0.039 Uiso 1 1 calc GR . . . .
H36B H 0.8718 0.5455 -0.0579 0.039 Uiso 1 1 calc GR . . . .
H36C H 0.9112 0.5395 0.0385 0.039 Uiso 1 1 calc GR . . . .
C61A C 0.7502(11) 0.2845(4) 0.0146(8) 0.0229(15) Uani 0.558(15) 1 d . U P A 1
H61A H 0.8097 0.2732 -0.0229 0.028 Uiso 0.558(15) 1 calc R . P A 1
H61B H 0.6870 0.2954 -0.0213 0.028 Uiso 0.558(15) 1 calc R . P A 1
C47 C 0.36990(12) 0.24184(5) 0.37844(8) 0.0277(3) Uani 1 1 d . . . . .
H47 H 0.3167 0.2212 0.3765 0.033 Uiso 1 1 calc R . . . .
C23A C 0.6334(8) 0.4880(3) 0.3645(7) 0.0202(14) Uani 0.636(4) 1 d . U P B 1
H23A H 0.6883 0.4818 0.3194 0.030 Uiso 0.636(4) 1 calc GR . P B 1
H23B H 0.5715 0.4688 0.3666 0.030 Uiso 0.636(4) 1 calc GR . P B 1
H23C H 0.6761 0.4887 0.4186 0.030 Uiso 0.636(4) 1 calc GR . P B 1
C62A C 0.6999(9) 0.2549(3) 0.0690(6) 0.0215(14) Uani 0.558(15) 1 d . U P A 1
H62A H 0.6638 0.2353 0.0325 0.026 Uiso 0.558(15) 1 calc R . P A 1
H62B H 0.7649 0.2429 0.1016 0.026 Uiso 0.558(15) 1 calc R . P A 1
C38 C 0.68707(14) 0.38938(4) 0.41391(8) 0.0263(3) Uani 1 1 d . . . . .
H38A H 0.6698 0.4152 0.4339 0.032 Uiso 1 1 calc R . . . .
H38B H 0.7412 0.3773 0.4552 0.032 Uiso 1 1 calc R . . . .
C21 C 0.80188(12) 0.59515(4) 0.49053(8) 0.0241(3) Uani 1 1 d . . . . .
H21A H 0.8709 0.5999 0.4556 0.036 Uiso 1 1 calc GR . . . .
H21B H 0.8272 0.5915 0.5493 0.036 Uiso 1 1 calc GR . . . .
H21C H 0.7482 0.6167 0.4868 0.036 Uiso 1 1 calc GR . . . .
C60A C 0.8409(12) 0.3446(3) 0.0184(8) 0.0248(17) Uani 0.558(15) 1 d . U P A 1
H60A H 0.7742 0.3550 -0.0151 0.030 Uiso 0.558(15) 1 calc R . P A 1
H60B H 0.9033 0.3371 -0.0213 0.030 Uiso 0.558(15) 1 calc R . P A 1
C63A C 0.5011(8) 0.2736(3) 0.0834(6) 0.0172(10) Uani 0.558(15) 1 d . U P A 1
H63A H 0.4706 0.2494 0.0615 0.021 Uiso 0.558(15) 1 calc R . P A 1
H63B H 0.5114 0.2910 0.0353 0.021 Uiso 0.558(15) 1 calc R . P A 1
C49 C 0.40841(12) 0.30715(5) 0.40743(9) 0.0271(3) Uani 1 1 d . . . . .
H49 H 0.3809 0.3311 0.4248 0.032 Uiso 1 1 calc R . . . .
C48 C 0.33178(12) 0.27655(5) 0.40441(9) 0.0309(3) Uani 1 1 d . . . . .
H48 H 0.2521 0.2797 0.4205 0.037 Uiso 1 1 calc R . . . .
C42 C 0.98881(12) 0.28244(5) 0.23860(10) 0.0283(3) Uani 1 1 d . . . . .
H42A H 1.0083 0.2952 0.1850 0.034 Uiso 1 1 calc R . . . .
H42B H 1.0443 0.2612 0.2465 0.034 Uiso 1 1 calc R . . . .
C51A C 0.3934(7) 0.35496(17) 0.1874(5) 0.0160(8) Uani 0.558(15) 1 d . U P A 1
C64A C 0.4170(10) 0.2901(2) 0.1457(7) 0.0195(11) Uani 0.558(15) 1 d . U P A 1
H64A H 0.3378 0.2933 0.1196 0.023 Uiso 0.558(15) 1 calc R . P A 1
H64B H 0.4102 0.2735 0.1956 0.023 Uiso 0.558(15) 1 calc R . P A 1
C56A C 0.4460(6) 0.39047(19) 0.1830(5) 0.0189(9) Uani 0.558(15) 1 d . U P A 1
C37 C 0.57545(14) 0.36726(4) 0.40640(8) 0.0244(3) Uani 1 1 d . . . . .
H37A H 0.5325 0.3676 0.4603 0.029 Uiso 1 1 calc R . . . .
H37B H 0.5237 0.3778 0.3615 0.029 Uiso 1 1 calc R . . . .
C41 C 1.00458(12) 0.30973(5) 0.31027(10) 0.0318(3) Uani 1 1 d . . . . .
H41A H 0.9782 0.2981 0.3635 0.038 Uiso 1 1 calc R . . . .
H41B H 1.0888 0.3166 0.3169 0.038 Uiso 1 1 calc R . . . .
C59A C 0.8875(9) 0.3740(3) 0.0765(7) 0.0252(14) Uani 0.558(15) 1 d . U P A 1
H59A H 0.9525 0.3632 0.1111 0.030 Uiso 0.558(15) 1 calc R . P A 1
H59B H 0.9202 0.3949 0.0428 0.030 Uiso 0.558(15) 1 calc R . P A 1
C58A C 0.7246(6) 0.4154(2) 0.0904(5) 0.0246(11) Uani 0.558(15) 1 d . U P A 1
H58A H 0.6947 0.4049 0.0364 0.029 Uiso 0.558(15) 1 calc R . P A 1
H58B H 0.7698 0.4385 0.0782 0.029 Uiso 0.558(15) 1 calc R . P A 1
C40 C 0.94195(14) 0.36968(5) 0.35874(10) 0.0338(3) Uani 1 1 d . . . . .
H40A H 1.0238 0.3789 0.3661 0.041 Uiso 1 1 calc R . . . .
H40B H 0.9173 0.3580 0.4124 0.041 Uiso 1 1 calc R . . . .
C32A C 0.5284(8) 0.63554(18) 0.0839(4) 0.0258(10) Uani 0.636(4) 1 d . U P B 1
H32A H 0.5743 0.6557 0.1107 0.039 Uiso 0.636(4) 1 calc GR . P B 1
H32B H 0.4441 0.6409 0.0892 0.039 Uiso 0.636(4) 1 calc GR . P B 1
H32C H 0.5483 0.6339 0.0241 0.039 Uiso 0.636(4) 1 calc GR . P B 1
C39 C 0.86165(16) 0.40189(4) 0.33678(10) 0.0342(4) Uani 1 1 d . . . . .
H39A H 0.8718 0.4220 0.3795 0.041 Uiso 1 1 calc R . . . .
H39B H 0.8842 0.4123 0.2814 0.041 Uiso 1 1 calc R . . . .
C57A C 0.6233(6) 0.42451(19) 0.1467(5) 0.0236(10) Uani 0.558(15) 1 d . U P A 1
H57A H 0.6523 0.4347 0.2013 0.028 Uiso 0.558(15) 1 calc R . P A 1
H57B H 0.5707 0.4433 0.1197 0.028 Uiso 0.558(15) 1 calc R . P A 1
C52A C 0.2754(5) 0.35220(18) 0.2091(4) 0.0245(9) Uani 0.558(15) 1 d . U P A 1
H52A H 0.2389 0.3282 0.2126 0.029 Uiso 0.558(15) 1 calc R . P A 1
C22A C 0.5782(2) 0.52612(6) 0.34715(17) 0.0146(4) Uani 0.636(4) 1 d . U P B 1
H22A H 0.5245 0.5324 0.3946 0.018 Uiso 0.636(4) 1 calc R . P B 1
C55A C 0.3810(7) 0.42285(15) 0.2013(4) 0.0280(10) Uani 0.558(15) 1 d . U P A 1
H55A H 0.4168 0.4470 0.1993 0.034 Uiso 0.558(15) 1 calc R . P A 1
B1 B 0.81306(11) 0.62818(3) 0.26402(8) 0.0119(2) Uani 1 1 d . . . . .
C33A C 0.4736(2) 0.56885(8) 0.08038(18) 0.0225(5) Uani 0.636(4) 1 d . U P B 1
H33A H 0.4906 0.5687 0.0200 0.034 Uiso 0.636(4) 1 calc GR . P B 1
H33B H 0.3910 0.5758 0.0886 0.034 Uiso 0.636(4) 1 calc GR . P B 1
H33C H 0.4880 0.5437 0.1039 0.034 Uiso 0.636(4) 1 calc GR . P B 1
C54A C 0.2625(7) 0.41908(19) 0.2227(3) 0.0337(11) Uani 0.558(15) 1 d . U P A 1
H54A H 0.2175 0.4409 0.2351 0.040 Uiso 0.558(15) 1 calc R . P A 1
C53A C 0.2108(5) 0.3845(2) 0.2258(3) 0.0323(11) Uani 0.558(15) 1 d . U P A 1
H53A H 0.1298 0.3825 0.2396 0.039 Uiso 0.558(15) 1 calc R . P A 1
C24A C 0.50614(18) 0.52479(6) 0.26567(13) 0.0207(4) Uani 0.636(4) 1 d . U P B 1
H24A H 0.4714 0.5496 0.2547 0.031 Uiso 0.636(4) 1 calc GR . P B 1
H24B H 0.4432 0.5061 0.2709 0.031 Uiso 0.636(4) 1 calc GR . P B 1
H24C H 0.5573 0.5178 0.2189 0.031 Uiso 0.636(4) 1 calc GR . P B 1
C56B C 0.4711(8) 0.3968(3) 0.1790(6) 0.0173(11) Uani 0.442(15) 1 d . U P A 2
C51B C 0.4082(8) 0.3636(3) 0.1865(6) 0.0195(12) Uani 0.442(15) 1 d . U P A 2
C52B C 0.2927(7) 0.3631(3) 0.2127(6) 0.0331(15) Uani 0.442(15) 1 d . U P A 2
H52B H 0.2514 0.3400 0.2182 0.040 Uiso 0.442(15) 1 calc R . P A 2
C53B C 0.2377(7) 0.3974(3) 0.2311(5) 0.0420(17) Uani 0.442(15) 1 d . U P A 2
H53B H 0.1578 0.3980 0.2481 0.050 Uiso 0.442(15) 1 calc R . P A 2
C54B C 0.3006(8) 0.4300(3) 0.2241(4) 0.0397(16) Uani 0.442(15) 1 d . U P A 2
H54B H 0.2632 0.4532 0.2367 0.048 Uiso 0.442(15) 1 calc R . P A 2
C55B C 0.4173(7) 0.4303(2) 0.1993(4) 0.0270(12) Uani 0.442(15) 1 d . U P A 2
H55B H 0.4595 0.4533 0.1963 0.032 Uiso 0.442(15) 1 calc R . P A 2
O7B O 0.5823(8) 0.3931(3) 0.1495(6) 0.0166(9) Uani 0.442(15) 1 d . U P A 2
C57B C 0.6573(7) 0.4251(2) 0.1439(6) 0.0194(11) Uani 0.442(15) 1 d . U P A 2
H57C H 0.6868 0.4324 0.2007 0.023 Uiso 0.442(15) 1 calc R . P A 2
H57D H 0.6136 0.4467 0.1192 0.023 Uiso 0.442(15) 1 calc R . P A 2
C58B C 0.7571(7) 0.4146(3) 0.0892(6) 0.0188(11) Uani 0.442(15) 1 d . U P A 2
H58C H 0.7268 0.4071 0.0328 0.023 Uiso 0.442(15) 1 calc R . P A 2
H58D H 0.8101 0.4365 0.0822 0.023 Uiso 0.442(15) 1 calc R . P A 2
O8B O 0.8206(9) 0.3841(3) 0.1265(7) 0.0162(10) Uani 0.442(15) 1 d . U P A 2
C59B C 0.8984(12) 0.3665(3) 0.0702(9) 0.0224(15) Uani 0.442(15) 1 d . . P A 2
H59C H 0.9609 0.3534 0.1031 0.027 Uiso 0.442(15) 1 calc R . P A 2
H59D H 0.9367 0.3859 0.0354 0.027 Uiso 0.442(15) 1 calc R . P A 2
C60B C 0.8376(14) 0.3386(4) 0.0130(10) 0.0158(13) Uani 0.442(15) 1 d . U P A 2
H60C H 0.7708 0.3505 -0.0175 0.019 Uiso 0.442(15) 1 calc R . P A 2
H60D H 0.8933 0.3284 -0.0287 0.019 Uiso 0.442(15) 1 calc R . P A 2
C62B C 0.6792(10) 0.2525(3) 0.0718(7) 0.0175(15) Uani 0.442(15) 1 d . U P A 2
H62C H 0.6423 0.2325 0.0367 0.021 Uiso 0.442(15) 1 calc R . P A 2
H62D H 0.7426 0.2408 0.1065 0.021 Uiso 0.442(15) 1 calc R . P A 2
C63B C 0.4801(10) 0.2751(4) 0.0904(8) 0.0227(16) Uani 0.442(15) 1 d . U P A 2
H63C H 0.4402 0.2509 0.0785 0.027 Uiso 0.442(15) 1 calc R . P A 2
H63D H 0.4874 0.2889 0.0365 0.027 Uiso 0.442(15) 1 calc R . P A 2
C64B C 0.4095(12) 0.2973(3) 0.1493(8) 0.0199(14) Uani 0.442(15) 1 d . U P A 2
H64C H 0.3308 0.3027 0.1241 0.024 Uiso 0.442(15) 1 calc R . P A 2
H64D H 0.3985 0.2832 0.2024 0.024 Uiso 0.442(15) 1 calc R . P A 2
O6A O 0.4658(10) 0.3256(2) 0.1692(9) 0.0201(10) Uani 0.558(15) 1 d . U P A 1
O10A O 0.6123(10) 0.2680(4) 0.1274(9) 0.0169(13) Uani 0.558(15) 1 d . U P A 1
C61B C 0.7315(14) 0.2822(4) 0.0151(10) 0.0207(17) Uani 0.442(15) 1 d . U P A 2
H61C H 0.7854 0.2704 -0.0257 0.025 Uiso 0.442(15) 1 calc R . P A 2
H61D H 0.6681 0.2953 -0.0168 0.025 Uiso 0.442(15) 1 calc R . P A 2
O9A O 0.8025(13) 0.3126(4) 0.0628(10) 0.0210(14) Uani 0.558(15) 1 d . U P A 1
C22B C 0.5971(4) 0.52273(11) 0.3175(3) 0.0137(7) Uani 0.364(4) 1 d . U P B 2
H22B H 0.6026 0.5192 0.2551 0.016 Uiso 0.364(4) 1 calc R . P B 2
C24B C 0.4652(3) 0.52645(10) 0.3343(2) 0.0201(8) Uani 0.364(4) 1 d . U P B 2
H24D H 0.4532 0.5302 0.3948 0.030 Uiso 0.364(4) 1 calc GR . P B 2
H24E H 0.4246 0.5035 0.3158 0.030 Uiso 0.364(4) 1 calc GR . P B 2
H24F H 0.4334 0.5481 0.3030 0.030 Uiso 0.364(4) 1 calc GR . P B 2
C23B C 0.6441(15) 0.4849(5) 0.3566(11) 0.0176(19) Uani 0.364(4) 1 d . U P B 2
H23D H 0.7274 0.4817 0.3427 0.026 Uiso 0.364(4) 1 calc GR . P B 2
H23E H 0.5984 0.4638 0.3335 0.026 Uiso 0.364(4) 1 calc GR . P B 2
H23F H 0.6358 0.4856 0.4180 0.026 Uiso 0.364(4) 1 calc GR . P B 2
C33B C 0.4786(4) 0.56378(15) 0.1191(4) 0.0350(12) Uani 0.364(4) 1 d . U P B 2
H33D H 0.4685 0.5547 0.0611 0.053 Uiso 0.364(4) 1 calc GR . P B 2
H33E H 0.4027 0.5727 0.1400 0.053 Uiso 0.364(4) 1 calc GR . P B 2
H33F H 0.5075 0.5432 0.1551 0.053 Uiso 0.364(4) 1 calc GR . P B 2
C31B C 0.5643(16) 0.5949(6) 0.1208(15) 0.022(3) Uani 0.364(4) 1 d . U P B 2
H31B H 0.5510 0.6051 0.1787 0.027 Uiso 0.364(4) 1 calc R . P B 2
C32B C 0.5259(13) 0.6285(3) 0.0671(8) 0.0279(19) Uani 0.364(4) 1 d . U P B 2
H32D H 0.5727 0.6506 0.0831 0.042 Uiso 0.364(4) 1 calc GR . P B 2
H32E H 0.4422 0.6337 0.0762 0.042 Uiso 0.364(4) 1 calc GR . P B 2
H32F H 0.5382 0.6228 0.0074 0.042 Uiso 0.364(4) 1 calc GR . P B 2
H H 0.9017(16) 0.5755(5) 0.1683(11) 0.032(5) Uiso 1 1 d . . . . .

loop_
_atom_site_aniso_label
_atom_site_aniso_U_11
_atom_site_aniso_U_22
_atom_site_aniso_U_33
_atom_site_aniso_U_23
_atom_site_aniso_U_13
_atom_site_aniso_U_12
Fe1 0.01491(7) 0.00947(7) 0.01042(7) -0.00027(5) -0.00048(5) 0.00211(5)
K1 0.01541(10) 0.01472(10) 0.01140(9) 0.00031(8) -0.00112(8) -0.00093(8)
P2 0.01285(12) 0.00962(11) 0.01341(12) 0.00042(9) -0.00075(9) 0.00015(9)
P3 0.01347(12) 0.01170(12) 0.01106(11) -0.00037(9) -0.00079(9) -0.00039(9)
P1 0.01488(12) 0.01123(12) 0.01135(11) 0.00153(9) -0.00041(9) 0.00309(9)
O5 0.0121(4) 0.0162(4) 0.0180(4) -0.0030(3) 0.0023(3) -0.0009(3)
O10B 0.014(3) 0.0133(19) 0.0142(17) 0.0015(12) -0.009(2) -0.003(2)
O4 0.0153(4) 0.0255(5) 0.0185(4) 0.0082(3) 0.0021(3) 0.0033(3)
O9B 0.027(3) 0.0178(17) 0.011(3) 0.0054(17) 0.002(2) -0.0039(15)
O1 0.0264(5) 0.0153(4) 0.0234(4) -0.0030(3) 0.0066(4) 0.0028(3)
O6B 0.018(2) 0.017(3) 0.038(2) 0.000(3) -0.0002(15) -0.003(2)
O7A 0.023(2) 0.0120(13) 0.029(2) 0.0006(12) 0.0016(14) -0.0031(13)
O8A 0.022(3) 0.022(2) 0.0211(15) 0.0032(15) 0.0003(16) -0.0041(15)
O2 0.0422(6) 0.0193(4) 0.0158(4) -0.0001(3) -0.0073(4) -0.0059(4)
O3 0.0233(5) 0.0312(5) 0.0246(5) 0.0062(4) -0.0085(4) -0.0074(4)
N1 0.0195(5) 0.0158(5) 0.0154(4) -0.0002(3) 0.0000(4) 0.0010(4)
N2 0.0325(6) 0.0146(5) 0.0265(6) -0.0043(4) -0.0005(5) 0.0025(4)
C2 0.0142(5) 0.0165(5) 0.0206(5) 0.0039(4) -0.0035(4) -0.0010(4)
C27 0.0162(5) 0.0198(5) 0.0167(5) 0.0064(4) 0.0010(4) 0.0009(4)
C28 0.0132(5) 0.0148(5) 0.0210(5) 0.0051(4) 0.0013(4) -0.0005(4)
C25 0.0128(5) 0.0135(5) 0.0127(4) 0.0016(4) -0.0010(4) 0.0006(4)
C26 0.0192(5) 0.0189(5) 0.0137(5) 0.0034(4) -0.0021(4) -0.0009(4)
C15 0.0186(5) 0.0199(6) 0.0198(5) -0.0001(4) 0.0051(4) 0.0062(4)
C4 0.0216(5) 0.0138(5) 0.0165(5) -0.0005(4) -0.0024(4) -0.0026(4)
C5 0.0174(5) 0.0129(5) 0.0176(5) -0.0011(4) -0.0015(4) 0.0005(4)
C16 0.0211(6) 0.0156(5) 0.0182(5) 0.0006(4) 0.0011(4) 0.0072(4)
C13 0.0144(5) 0.0119(4) 0.0116(4) -0.0009(3) -0.0001(4) 0.0007(4)
C18 0.0133(5) 0.0108(4) 0.0113(4) -0.0009(3) -0.0019(3) 0.0014(3)
C1 0.0137(5) 0.0124(5) 0.0125(4) 0.0022(4) 0.0002(4) 0.0004(4)
C14 0.0172(5) 0.0165(5) 0.0169(5) 0.0001(4) 0.0040(4) 0.0018(4)
C29 0.0130(5) 0.0132(5) 0.0174(5) 0.0011(4) -0.0006(4) -0.0006(4)
C17 0.0176(5) 0.0122(5) 0.0165(5) 0.0002(4) -0.0004(4) 0.0026(4)
C44 0.0183(5) 0.0142(5) 0.0137(5) -0.0005(4) 0.0004(4) 0.0015(4)
C6 0.0134(4) 0.0112(4) 0.0122(4) 0.0008(3) 0.0004(4) -0.0001(4)
C19 0.0167(5) 0.0194(5) 0.0150(5) 0.0047(4) 0.0016(4) 0.0020(4)
C34 0.0192(5) 0.0175(5) 0.0130(5) -0.0017(4) -0.0014(4) -0.0021(4)
C30 0.0102(4) 0.0110(4) 0.0137(4) 0.0008(3) -0.0006(3) 0.0010(3)
C3 0.0183(5) 0.0174(5) 0.0204(5) 0.0026(4) -0.0055(4) -0.0049(4)
C10 0.0260(6) 0.0144(5) 0.0154(5) 0.0033(4) -0.0038(4) 0.0030(4)
C45 0.0132(5) 0.0200(5) 0.0117(4) 0.0015(4) 0.0005(4) -0.0003(4)
C7 0.0152(5) 0.0225(6) 0.0171(5) 0.0017(4) 0.0011(4) 0.0059(4)
C50 0.0180(5) 0.0231(6) 0.0142(5) 0.0018(4) 0.0023(4) 0.0028(4)
C20 0.0236(6) 0.0248(6) 0.0200(6) 0.0039(5) 0.0079(5) 0.0008(5)
C43 0.0177(5) 0.0223(6) 0.0172(5) 0.0057(4) 0.0021(4) 0.0058(4)
C31A 0.0070(13) 0.019(2) 0.0151(18) -0.0045(15) -0.0001(13) 0.0024(13)
C46 0.0183(5) 0.0268(6) 0.0146(5) 0.0006(4) -0.0005(4) -0.0064(5)
C12 0.0319(7) 0.0143(5) 0.0201(6) 0.0044(4) -0.0027(5) 0.0030(5)
C9 0.0267(7) 0.0280(7) 0.0251(6) -0.0048(5) 0.0045(5) 0.0099(5)
C8 0.0203(6) 0.0317(7) 0.0190(5) 0.0070(5) 0.0058(5) 0.0045(5)
C11 0.0300(7) 0.0225(6) 0.0295(7) 0.0070(5) -0.0147(5) 0.0039(5)
C35 0.0329(7) 0.0197(6) 0.0223(6) -0.0066(5) -0.0002(5) -0.0060(5)
C36 0.0230(6) 0.0308(7) 0.0239(6) -0.0106(5) 0.0062(5) -0.0017(5)
C61A 0.022(3) 0.037(3) 0.0108(17) 0.0006(18) 0.0011(17) 0.0075(19)
C47 0.0175(6) 0.0463(9) 0.0192(6) 0.0031(6) -0.0015(5) -0.0104(6)
C23A 0.022(2) 0.0100(19) 0.029(2) -0.0019(13) 0.0010(15) -0.0027(16)
C62A 0.022(3) 0.025(3) 0.0176(18) -0.0126(17) -0.0033(15) 0.0069(18)
C38 0.0485(9) 0.0161(6) 0.0142(5) -0.0037(4) -0.0068(5) 0.0038(5)
C21 0.0252(6) 0.0337(7) 0.0133(5) 0.0006(5) -0.0010(4) -0.0080(5)
C60A 0.023(3) 0.034(4) 0.018(3) 0.011(2) 0.009(2) 0.006(2)
C63A 0.015(2) 0.0171(15) 0.0200(15) -0.0036(11) -0.0025(16) 0.0010(16)
C49 0.0220(6) 0.0376(8) 0.0217(6) 0.0025(5) 0.0044(5) 0.0101(5)
C48 0.0144(6) 0.0542(10) 0.0242(6) 0.0049(6) 0.0024(5) 0.0022(6)
C42 0.0137(5) 0.0368(8) 0.0345(7) 0.0152(6) 0.0053(5) 0.0037(5)
C51A 0.0208(18) 0.0142(19) 0.0129(12) -0.0006(14) -0.0036(11) 0.0023(13)
C64A 0.016(2) 0.013(2) 0.0292(18) 0.0016(17) -0.0054(13) -0.0024(17)
C56A 0.020(2) 0.019(2) 0.0178(15) -0.0016(14) -0.0017(16) 0.0054(13)
C37 0.0398(8) 0.0175(6) 0.0160(5) -0.0032(4) 0.0001(5) 0.0105(5)
C41 0.0169(6) 0.0407(9) 0.0375(8) 0.0158(7) -0.0083(5) -0.0060(6)
C59A 0.016(2) 0.032(3) 0.028(3) 0.010(2) -0.0032(17) -0.006(2)
C58A 0.029(3) 0.0174(15) 0.0276(16) 0.0051(11) -0.005(2) -0.006(2)
C40 0.0330(8) 0.0434(9) 0.0245(7) 0.0023(6) -0.0106(6) -0.0188(7)
C32A 0.0205(15) 0.025(2) 0.032(2) 0.0048(16) -0.0043(15) 0.0087(17)
C39 0.0512(10) 0.0257(7) 0.0254(7) 0.0016(5) -0.0100(6) -0.0206(7)
C57A 0.029(3) 0.0147(13) 0.0275(15) -0.0051(10) -0.002(2) -0.0026(18)
C52A 0.0175(17) 0.034(2) 0.0222(15) 0.0009(16) 0.0016(13) 0.0057(14)
C22A 0.0152(10) 0.0125(9) 0.0161(11) 0.0002(8) 0.0015(8) -0.0014(7)
C55A 0.034(3) 0.0230(17) 0.0267(15) -0.0037(12) 0.0012(18) 0.0093(16)
B1 0.0131(5) 0.0101(5) 0.0124(5) 0.0006(4) -0.0016(4) 0.0014(4)
C33A 0.0159(9) 0.0274(12) 0.0241(11) -0.0022(9) -0.0055(9) -0.0021(8)
C54A 0.030(3) 0.041(3) 0.0302(16) -0.0023(18) 0.0076(18) 0.0222(19)
C53A 0.027(2) 0.045(3) 0.0253(15) 0.0022(16) 0.0063(14) 0.0146(16)
C24A 0.0211(9) 0.0192(9) 0.0218(9) -0.0008(7) -0.0018(7) -0.0047(7)
C56B 0.019(3) 0.022(3) 0.0111(15) -0.0006(16) -0.0024(18) 0.0068(17)
C51B 0.016(2) 0.023(3) 0.0195(18) 0.000(2) 0.0014(15) 0.007(2)
C52B 0.022(2) 0.053(4) 0.024(2) 0.002(3) 0.0023(17) 0.002(2)
C53B 0.026(3) 0.064(5) 0.037(3) -0.005(3) 0.008(2) 0.014(3)
C54B 0.033(3) 0.056(4) 0.030(2) -0.006(2) 0.001(2) 0.021(3)
C55B 0.028(3) 0.032(3) 0.0213(17) -0.0063(18) -0.0032(19) 0.0154(19)
O7B 0.017(2) 0.012(2) 0.0211(19) 0.0006(13) 0.0026(15) 0.0005(15)
C57B 0.023(3) 0.0104(14) 0.0241(18) 0.0011(11) -0.005(2) 0.0000(19)
C58B 0.025(3) 0.0139(15) 0.0177(16) 0.0009(11) -0.003(2) -0.002(2)
O8B 0.019(3) 0.0145(18) 0.0156(16) 0.0007(12) -0.0011(18) 0.0014(16)
C59B 0.019(3) 0.024(4) 0.024(2) 0.006(2) 0.0082(18) -0.003(2)
C60B 0.015(2) 0.019(3) 0.0136(19) -0.0006(17) 0.0009(14) 0.0004(18)
C62B 0.027(4) 0.0105(17) 0.0148(19) 0.0044(14) -0.005(2) -0.003(2)
C63B 0.016(3) 0.026(3) 0.026(3) 0.008(2) -0.014(2) -0.004(2)
C64B 0.015(2) 0.021(4) 0.023(3) 0.013(2) -0.0029(16) 0.000(2)
O6A 0.0120(15) 0.012(2) 0.036(2) -0.005(2) -0.0023(13) 0.0000(16)
O10A 0.014(3) 0.0212(17) 0.0156(15) -0.0017(11) -0.0088(18) 0.0034(17)
C61B 0.027(4) 0.021(2) 0.014(2) -0.0080(16) -0.001(2) 0.001(2)
O9A 0.0206(19) 0.032(4) 0.0104(17) 0.006(2) 0.0039(13) 0.004(2)
C22B 0.0153(16) 0.0124(15) 0.0134(17) 0.0015(14) 0.0040(14) 0.0000(11)
C24B 0.0146(14) 0.0203(16) 0.0252(17) -0.0014(12) 0.0017(12) -0.0017(11)
C23B 0.025(3) 0.008(3) 0.020(3) 0.004(3) -0.001(3) 0.003(2)
C33B 0.0172(18) 0.038(2) 0.050(3) 0.022(2) -0.007(2) -0.0050(16)
C31B 0.028(5) 0.020(4) 0.020(4) -0.003(3) 0.006(3) 0.004(3)
C32B 0.014(2) 0.026(4) 0.044(5) 0.002(3) -0.002(3) 0.001(3)

loop_
_atom_type_symbol
_atom_type_description
_atom_type_scat_dispersion_real
_atom_type_scat_dispersion_imag
_atom_type_scat_source
C C 0.0033 0.0016 'International Tables Vol C Tables 4.2.6.8 and 6.1.1.4'
H H 0.0000 0.0000 'International Tables Vol C Tables 4.2.6.8 and 6.1.1.4'
B B 0.0013 0.0007 'International Tables Vol C Tables 4.2.6.8 and 6.1.1.4'
Fe Fe 0.3463 0.8444 'International Tables Vol C Tables 4.2.6.8 and 6.1.1.4'
K K 0.2009 0.2494 'International Tables Vol C Tables 4.2.6.8 and 6.1.1.4'
N N 0.0061 0.0033 'International Tables Vol C Tables 4.2.6.8 and 6.1.1.4'
O O 0.0106 0.0060 'International Tables Vol C Tables 4.2.6.8 and 6.1.1.4'
P P 0.1023 0.0942 'International Tables Vol C Tables 4.2.6.8 and 6.1.1.4'

loop_
_geom_angle_atom_site_label_1
_geom_angle_atom_site_label_2
_geom_angle_atom_site_label_3
_geom_angle
P2 Fe1 B1 81.35(3)
P2 Fe1 H 166.3(7)
P3 Fe1 P2 104.550(13)
P3 Fe1 B1 78.25(3)
P3 Fe1 H 67.9(7)
P1 Fe1 P2 106.437(13)
P1 Fe1 P3 139.957(13)
P1 Fe1 B1 81.98(3)
P1 Fe1 H 76.2(7)
N1 Fe1 P2 100.80(3)
N1 Fe1 P3 100.63(4)
N1 Fe1 P1 97.84(4)
N1 Fe1 B1 177.80(4)
N1 Fe1 H 92.0(7)
B1 Fe1 H 85.8(7)
O4 K1 O1 102.08(3)
O4 K1 O7A 163.83(16)
O4 K1 O2 118.26(3)
O4 K1 O6A 127.17(18)
O4 K1 O10A 72.5(2)
O9B K1 O4 67.6(4)
O9B K1 O1 165.3(3)
O9B K1 O6B 95.1(6)
O9B K1 O2 135.6(3)
O9B K1 O3 93.4(4)
O9B K1 O8B 62.1(4)
O1 K1 O7A 93.84(16)
O1 K1 O6A 82.7(3)
O6B K1 O4 131.4(2)
O6B K1 O1 84.0(4)
O6B K1 O2 105.9(3)
O6B K1 O3 166.9(3)
O8A K1 O4 112.27(15)
O8A K1 O1 128.09(19)
O8A K1 O7A 57.97(15)
O8A K1 O2 71.5(2)
O8A K1 O3 74.8(2)
O8A K1 O6A 104.1(3)
O8A K1 O10A 117.4(3)
O8A K1 O9A 63.4(3)
O2 K1 O1 58.04(3)
O2 K1 O7A 72.72(17)
O2 K1 O6A 108.7(2)
O3 K1 O4 61.26(3)
O3 K1 O1 90.23(3)
O3 K1 O7A 122.09(15)
O3 K1 O2 61.27(3)
O3 K1 O6A 169.9(2)
O3 K1 O10A 132.7(2)
O8B K1 O4 105.92(16)
O8B K1 O1 132.4(2)
O8B K1 O6B 104.2(4)
O8B K1 O2 74.9(2)
O8B K1 O3 71.3(2)
O6A K1 O7A 51.8(2)
O10A K1 O1 109.2(3)
O10A K1 O7A 99.8(3)
O10A K1 O2 163.7(2)
O10A K1 O6A 56.9(3)
O9A K1 O4 69.4(3)
O9A K1 O1 168.4(3)
O9A K1 O7A 94.4(3)
O9A K1 O2 132.5(3)
O9A K1 O3 92.2(3)
O9A K1 O6A 96.2(4)
O9A K1 O10A 61.3(4)
C13 P2 Fe1 107.09(4)
C13 P2 C19 100.60(5)
C13 P2 C22A 103.88(8)
C13 P2 C22B 110.60(13)
C19 P2 Fe1 125.10(4)
C22A P2 Fe1 122.01(8)
C22A P2 C19 94.74(9)
C22B P2 Fe1 105.81(14)
C22B P2 C19 107.26(14)
C25 P3 Fe1 104.96(4)
C25 P3 C34 101.80(5)
C25 P3 C31A 98.6(3)
C25 P3 C31B 101.0(7)
C34 P3 Fe1 117.93(4)
C34 P3 C31A 103.2(4)
C31A P3 Fe1 126.0(4)
C31B P3 Fe1 128.2(7)
C31B P3 C34 99.1(8)
C1 P1 Fe1 111.79(4)
C1 P1 C10 102.75(5)
C1 P1 C7 100.23(5)
C10 P1 Fe1 120.15(4)
C7 P1 Fe1 117.95(4)
C7 P1 C10 101.15(6)
C44 O5 K1 107.41(6)
C45 O5 K1 102.24(7)
C45 O5 C44 117.23(9)
C62B O10B K1 107.3(8)
C62B O10B C63B 117.7(13)
C63B O10B K1 118.1(9)
C43 O4 K1 122.73(7)
C43 O4 C42 113.22(10)
C42 O4 K1 109.62(8)
C60B O9B K1 118.1(10)
C60B O9B C61B 106.8(15)
C61B O9B K1 119.9(11)
C50 O1 K1 105.83(7)
C50 O1 C37 117.72(10)
C37 O1 K1 109.37(7)
C51B O6B K1 117.2(9)
C51B O6B C64B 119.1(12)
C64B O6B K1 119.1(9)
C56A O7A K1 118.9(4)
C56A O7A C57A 119.2(6)
C57A O7A K1 113.8(4)
C59A O8A K1 107.4(6)
C58A O8A K1 122.2(5)
C58A O8A C59A 112.1(8)
C38 O2 K1 118.65(8)
C39 O2 K1 110.31(9)
C39 O2 C38 113.41(11)
C41 O3 K1 115.57(8)
C41 O3 C40 112.70(12)
C40 O3 K1 115.72(9)
N2 N1 Fe1 176.95(11)
C1 C2 H2 119.6
C3 C2 H2 119.6
C3 C2 C1 120.70(11)
C28 C27 H27 120.3
C28 C27 C26 119.46(11)
C26 C27 H27 120.3
C27 C28 H28 120.0
C27 C28 C29 120.00(11)
C29 C28 H28 120.0
C26 C25 P3 126.93(9)
C26 C25 C30 121.79(10)
C30 C25 P3 111.26(8)
C27 C26 C25 120.11(11)
C27 C26 H26 119.9
C25 C26 H26 119.9
C16 C15 H15 120.3
C16 C15 C14 119.42(11)
C14 C15 H15 120.3
C5 C4 H4 120.1
C5 C4 C3 119.87(11)
C3 C4 H4 120.1
C4 C5 H5 118.9
C4 C5 C6 122.25(11)
C6 C5 H5 118.9
C15 C16 H16 120.0
C15 C16 C17 119.99(11)
C17 C16 H16 120.0
C18 C13 P2 112.11(8)
C14 C13 P2 126.61(9)
C14 C13 C18 121.27(10)
C13 C18 B1 120.33(9)
C17 C18 C13 116.67(10)
C17 C18 B1 123.01(10)
C2 C1 P1 126.33(9)
C2 C1 C6 121.01(11)
C6 C1 P1 112.64(8)
C15 C14 C13 120.40(11)
C15 C14 H14 119.8
C13 C14 H14 119.8
C28 C29 H29 118.8
C28 C29 C30 122.31(11)
C30 C29 H29 118.8
C16 C17 C18 122.23(11)
C16 C17 H17 118.9
C18 C17 H17 118.9
O5 C44 H44A 110.4
O5 C44 H44B 110.4
O5 C44 C43 106.71(10)
H44A C44 H44B 108.6
C43 C44 H44A 110.4
C43 C44 H44B 110.4
C5 C6 B1 123.92(10)
C1 C6 C5 116.75(10)
C1 C6 B1 119.17(10)
P2 C19 H19 106.9
C20 C19 P2 116.69(9)
C20 C19 H19 106.9
C21 C19 P2 111.84(8)
C21 C19 H19 106.9
C21 C19 C20 107.20(10)
P3 C34 H34 107.8
C35 C34 P3 114.13(8)
C35 C34 H34 107.8
C36 C34 P3 111.45(9)
C36 C34 H34 107.8
C36 C34 C35 107.71(11)
C25 C30 B1 117.55(9)
C29 C30 C25 116.30(10)
C29 C30 B1 126.15(10)
C2 C3 C4 119.23(11)
C2 C3 H3 120.4
C4 C3 H3 120.4
P1 C10 H10 105.8
C12 C10 P1 111.46(9)
C12 C10 H10 105.8
C11 C10 P1 118.52(9)
C11 C10 H10 105.8
C11 C10 C12 108.42(11)
O5 C45 K1 55.41(5)
O5 C45 C50 115.03(10)
O5 C45 C46 124.91(11)
C50 C45 K1 76.83(7)
C46 C45 K1 139.20(8)
C46 C45 C50 120.05(11)
P1 C7 H7 107.8
C9 C7 P1 111.51(9)
C9 C7 H7 107.8
C8 C7 P1 111.40(8)
C8 C7 H7 107.8
C8 C7 C9 110.39(11)
O1 C50 K1 51.99(5)
O1 C50 C45 114.41(10)
O1 C50 C49 125.97(12)
C45 C50 K1 80.06(6)
C49 C50 K1 138.01(9)
C49 C50 C45 119.62(13)
C19 C20 H20A 109.5
C19 C20 H20B 109.5
C19 C20 H20C 109.5
H20A C20 H20B 109.5
H20A C20 H20C 109.5
H20B C20 H20C 109.5
O4 C43 C44 108.60(10)
O4 C43 H43A 110.0
O4 C43 H43B 110.0
C44 C43 H43A 110.0
C44 C43 H43B 110.0
H43A C43 H43B 108.4
P3 C31A H31A 107.9
C32A C31A P3 115.0(7)
C32A C31A H31A 107.9
C32A C31A C33A 104.3(6)
C33A C31A P3 113.6(7)
C33A C31A H31A 107.9
C45 C46 H46 120.1
C45 C46 C47 119.89(13)
C47 C46 H46 120.1
C10 C12 H12A 109.5
C10 C12 H12B 109.5
C10 C12 H12C 109.5
H12A C12 H12B 109.5
H12A C12 H12C 109.5
H12B C12 H12C 109.5
C7 C9 H9A 109.5
C7 C9 H9B 109.5
C7 C9 H9C 109.5
H9A C9 H9B 109.5
H9A C9 H9C 109.5
H9B C9 H9C 109.5
C7 C8 H8A 109.5
C7 C8 H8B 109.5
C7 C8 H8C 109.5
H8A C8 H8B 109.5
H8A C8 H8C 109.5
H8B C8 H8C 109.5
C10 C11 H11A 109.5
C10 C11 H11B 109.5
C10 C11 H11C 109.5
H11A C11 H11B 109.5
H11A C11 H11C 109.5
H11B C11 H11C 109.5
C34 C35 H35A 109.5
C34 C35 H35B 109.5
C34 C35 H35C 109.5
H35A C35 H35B 109.5
H35A C35 H35C 109.5
H35B C35 H35C 109.5
C34 C36 H36A 109.5
C34 C36 H36B 109.5
C34 C36 H36C 109.5
H36A C36 H36B 109.5
H36A C36 H36C 109.5
H36B C36 H36C 109.5
H61A C61A H61B 108.1
C62A C61A H61A 109.5
C62A C61A H61B 109.5
O9A C61A H61A 109.5
O9A C61A H61B 109.5
O9A C61A C62A 110.9(11)
C46 C47 H47 120.0
C48 C47 C46 119.94(14)
C48 C47 H47 120.0
H23A C23A H23B 109.5
H23A C23A H23C 109.5
H23B C23A H23C 109.5
C22A C23A H23A 109.5
C22A C23A H23B 109.5
C22A C23A H23C 109.5
C61A C62A H62A 108.6
C61A C62A H62B 108.6
H62A C62A H62B 107.6
O10A C62A C61A 114.8(9)
O10A C62A H62A 108.6
O10A C62A H62B 108.6
O2 C38 H38A 109.9
O2 C38 H38B 109.9
O2 C38 C37 108.73(10)
H38A C38 H38B 108.3
C37 C38 H38A 109.9
C37 C38 H38B 109.9
C19 C21 H21A 109.5
C19 C21 H21B 109.5
C19 C21 H21C 109.5
H21A C21 H21B 109.5
H21A C21 H21C 109.5
H21B C21 H21C 109.5
H60A C60A H60B 108.0
C59A C60A H60A 109.3
C59A C60A H60B 109.3
O9A C60A H60A 109.3
O9A C60A H60B 109.3
O9A C60A C59A 111.6(11)
H63A C63A H63B 108.5
C64A C63A H63A 110.3
C64A C63A H63B 110.3
O10A C63A H63A 110.3
O10A C63A H63B 110.3
O10A C63A C64A 107.2(9)
C50 C49 H49 120.2
C50 C49 C48 119.63(14)
C48 C49 H49 120.2
C47 C48 C49 120.85(12)
C47 C48 H48 119.6
C49 C48 H48 119.6
O4 C42 H42A 109.2
O4 C42 H42B 109.2
O4 C42 C41 112.17(11)
H42A C42 H42B 107.9
C41 C42 H42A 109.2
C41 C42 H42B 109.2
C52A C51A C56A 119.3(6)
O6A C51A C56A 114.9(6)
O6A C51A C52A 125.8(6)
C63A C64A H64A 110.6
C63A C64A H64B 110.6
H64A C64A H64B 108.8
O6A C64A C63A 105.5(9)
O6A C64A H64A 110.6
O6A C64A H64B 110.6
O7A C56A C51A 113.7(6)
O7A C56A C55A 126.0(5)
C51A C56A C55A 120.3(5)
O1 C37 C38 105.73(11)
O1 C37 H37A 110.6
O1 C37 H37B 110.6
C38 C37 H37A 110.6
C38 C37 H37B 110.6
H37A C37 H37B 108.7
O3 C41 C42 108.39(12)
O3 C41 H41A 110.0
O3 C41 H41B 110.0
C42 C41 H41A 110.0
C42 C41 H41B 110.0
H41A C41 H41B 108.4
K1 C59A H59A 83.8
K1 C59A H59B 158.3
O8A C59A K1 49.2(5)
O8A C59A C60A 112.6(9)
O8A C59A H59A 109.1
O8A C59A H59B 109.1
C60A C59A K1 83.1(7)
C60A C59A H59A 109.1
C60A C59A H59B 109.1
H59A C59A H59B 107.8
O8A C58A H58A 109.9
O8A C58A H58B 109.9
O8A C58A C57A 108.9(6)
H58A C58A H58B 108.3
C57A C58A H58A 109.9
C57A C58A H58B 109.9
O3 C40 H40A 109.9
O3 C40 H40B 109.9
O3 C40 C39 109.02(12)
H40A C40 H40B 108.3
C39 C40 H40A 109.9
C39 C40 H40B 109.9
C31A C32A H32A 109.5
C31A C32A H32B 109.5
C31A C32A H32C 109.5
H32A C32A H32B 109.5
H32A C32A H32C 109.5
H32B C32A H32C 109.5
O2 C39 C40 112.39(12)
O2 C39 H39A 109.1
O2 C39 H39B 109.1
C40 C39 H39A 109.1
C40 C39 H39B 109.1
H39A C39 H39B 107.9
O7A C57A C58A 106.1(6)
O7A C57A H57A 110.5
O7A C57A H57B 110.5
C58A C57A H57A 110.5
C58A C57A H57B 110.5
H57A C57A H57B 108.7
C51A C52A H52A 120.0
C53A C52A C51A 120.1(4)
C53A C52A H52A 120.0
P2 C22A H22A 108.6
C23A C22A P2 109.3(4)
C23A C22A H22A 108.6
C23A C22A C24A 110.0(4)
C24A C22A P2 111.60(16)
C24A C22A H22A 108.6
C56A C55A H55A 120.6
C54A C55A C56A 118.9(4)
C54A C55A H55A 120.6
C18 B1 Fe1 108.16(7)
C6 B1 Fe1 112.01(7)
C6 B1 C18 111.18(9)
C6 B1 C30 108.36(9)
C30 B1 Fe1 106.13(7)
C30 B1 C18 110.91(9)
C31A C33A H33A 109.5
C31A C33A H33B 109.5
C31A C33A H33C 109.5
H33A C33A H33B 109.5
H33A C33A H33C 109.5
H33B C33A H33C 109.5
C55A C54A H54A 119.6
C53A C54A C55A 120.8(4)
C53A C54A H54A 119.6
C52A C53A H53A 119.7
C54A C53A C52A 120.6(4)
C54A C53A H53A 119.7
C22A C24A H24A 109.5
C22A C24A H24B 109.5
C22A C24A H24C 109.5
H24A C24A H24B 109.5
H24A C24A H24C 109.5
H24B C24A H24C 109.5
C55B C56B C51B 119.0(6)
O7B C56B C51B 115.4(8)
O7B C56B C55B 125.5(6)
O6B C51B C56B 113.8(8)
O6B C51B C52B 124.1(8)
C52B C51B C56B 122.0(7)
C51B C52B H52B 120.7
C51B C52B C53B 118.5(6)
C53B C52B H52B 120.7
C52B C53B H53B 120.5
C54B C53B C52B 119.0(6)
C54B C53B H53B 120.5
C53B C54B H54B 118.9
C53B C54B C55B 122.2(6)
C55B C54B H54B 118.9
C56B C55B C54B 119.1(6)
C56B C55B H55B 120.4
C54B C55B H55B 120.4
C56B O7B K1 113.5(5)
C56B O7B C57B 120.1(8)
C57B O7B K1 110.8(5)
O7B C57B H57C 110.3
O7B C57B H57D 110.3
O7B C57B C58B 107.2(7)
H57C C57B H57D 108.5
C58B C57B H57C 110.3
C58B C57B H57D 110.3
C57B C58B H58C 109.8
C57B C58B H58D 109.8
H58C C58B H58D 108.2
O8B C58B C57B 109.6(7)
O8B C58B H58C 109.8
O8B C58B H58D 109.8
C58B O8B K1 121.9(6)
C59B O8B K1 108.7(7)
C59B O8B C58B 113.1(10)
K1 C59B H59C 84.4
K1 C59B H59D 157.8
O8B C59B K1 48.8(6)
O8B C59B H59C 109.0
O8B C59B H59D 109.0
O8B C59B C60B 112.9(12)
H59C C59B H59D 107.8
C60B C59B K1 83.2(8)
C60B C59B H59C 109.0
C60B C59B H59D 109.0
O9B C60B C59B 105.3(13)
O9B C60B H60C 110.7
O9B C60B H60D 110.7
C59B C60B H60C 110.7
C59B C60B H60D 110.7
H60C C60B H60D 108.8
O10B C62B H62C 109.5
O10B C62B H62D 109.5
O10B C62B C61B 110.9(10)
H62C C62B H62D 108.0
C61B C62B H62C 109.5
C61B C62B H62D 109.5
O10B C63B H63C 109.6
O10B C63B H63D 109.6
O10B C63B C64B 110.4(12)
H63C C63B H63D 108.1
C64B C63B H63C 109.6
C64B C63B H63D 109.6
O6B C64B C63B 107.8(12)
O6B C64B H64C 110.1
O6B C64B H64D 110.1
C63B C64B H64C 110.1
C63B C64B H64D 110.1
H64C C64B H64D 108.5
C51A O6A K1 119.2(6)
C51A O6A C64A 120.1(9)
C64A O6A K1 118.7(7)
C62A O10A K1 108.4(7)
C62A O10A C63A 109.9(10)
C63A O10A K1 118.4(7)
O9B C61B C62B 108.1(13)
O9B C61B H61C 110.1
O9B C61B H61D 110.1
C62B C61B H61C 110.1
C62B C61B H61D 110.1
H61C C61B H61D 108.4
C61A O9A K1 118.8(9)
C61A O9A C60A 116.1(13)
C60A O9A K1 113.7(9)
P2 C22B H22B 105.0
C24B C22B P2 119.7(3)
C24B C22B H22B 105.0
C24B C22B C23B 109.4(7)
C23B C22B P2 111.5(7)
C23B C22B H22B 105.0
C22B C24B H24D 109.5
C22B C24B H24E 109.5
C22B C24B H24F 109.5
H24D C24B H24E 109.5
H24D C24B H24F 109.5
H24E C24B H24F 109.5
C22B C23B H23D 109.5
C22B C23B H23E 109.5
C22B C23B H23F 109.5
H23D C23B H23E 109.5
H23D C23B H23F 109.5
H23E C23B H23F 109.5
H33D C33B H33E 109.5
H33D C33B H33F 109.5
H33E C33B H33F 109.5
C31B C33B H33D 109.5
C31B C33B H33E 109.5
C31B C33B H33F 109.5
P3 C31B H31B 100.5
C33B C31B P3 119.7(14)
C33B C31B H31B 100.5
C33B C31B C32B 113.2(13)
C32B C31B P3 117.4(13)
C32B C31B H31B 100.5
C31B C32B H32D 109.5
C31B C32B H32E 109.5
C31B C32B H32F 109.5
H32D C32B H32E 109.5
H32D C32B H32F 109.5
H32E C32B H32F 109.5

loop_
_geom_bond_atom_site_label_1
_geom_bond_atom_site_label_2
_geom_bond_distance
Fe1 P2 2.2226(3)
Fe1 P3 2.2150(3)
Fe1 P1 2.1786(4)
Fe1 N1 1.7999(11)
Fe1 B1 2.2887(12)
Fe1 H 1.456(18)
K1 O4 2.8394(9)
K1 O9B 2.72(2)
K1 O1 2.8552(9)
K1 O6B 2.829(17)
K1 O7A 2.893(9)
K1 O8A 2.752(10)
K1 O2 2.8457(10)
K1 O3 2.8347(10)
K1 O8B 2.781(12)
K1 O6A 2.878(12)
K1 O10A 2.844(14)
K1 O9A 2.799(16)
P2 C13 1.8290(11)
P2 C19 1.8985(12)
P2 C22A 1.895(2)
P2 C22B 1.877(4)
P3 C25 1.8327(11)
P3 C34 1.8775(12)
P3 C31A 1.950(10)
P3 C31B 1.838(19)
P1 C1 1.8347(12)
P1 C10 1.9024(12)
P1 C7 1.8706(12)
O5 C44 1.4335(13)
O5 C45 1.3726(13)
O10B C62B 1.409(17)
O10B C63B 1.418(15)
O4 C43 1.4229(15)
O4 C42 1.4284(16)
O9B C60B 1.451(19)
O9B C61B 1.46(2)
O1 C50 1.3682(16)
O1 C37 1.4324(15)
O6B C51B 1.376(14)
O6B C64B 1.442(14)
O7A C56A 1.363(7)
O7A C57A 1.447(8)
O8A C59A 1.442(10)
O8A C58A 1.420(9)
O2 C38 1.4266(16)
O2 C39 1.4266(19)
O3 C41 1.4204(19)
O3 C40 1.4355(19)
N1 N2 1.1315(15)
C2 H2 0.9500
C2 C1 1.4009(16)
C2 C3 1.3910(17)
C27 H27 0.9500
C27 C28 1.3897(18)
C27 C26 1.3915(17)
C28 H28 0.9500
C28 C29 1.3938(16)
C25 C26 1.3990(15)
C25 C30 1.4103(15)
C26 H26 0.9500
C15 H15 0.9500
C15 C16 1.3889(17)
C15 C14 1.3927(16)
C4 H4 0.9500
C4 C5 1.3887(17)
C4 C3 1.3936(18)
C5 H5 0.9500
C5 C6 1.4115(15)
C16 H16 0.9500
C16 C17 1.3954(16)
C13 C18 1.4136(15)
C13 C14 1.3994(15)
C18 C17 1.4031(15)
C18 B1 1.6333(16)
C1 C6 1.4053(15)
C14 H14 0.9500
C29 H29 0.9500
C29 C30 1.4055(15)
C17 H17 0.9500
C44 H44A 0.9900
C44 H44B 0.9900
C44 C43 1.5000(17)
C6 B1 1.6255(17)
C19 H19 1.0000
C19 C20 1.5365(16)
C19 C21 1.5281(19)
C34 H34 1.0000
C34 C35 1.5387(17)
C34 C36 1.5288(17)
C30 B1 1.6323(16)
C3 H3 0.9500
C10 H10 1.0000
C10 C12 1.5348(18)
C10 C11 1.5314(19)
C45 C50 1.4049(17)
C45 C46 1.3835(17)
C7 H7 1.0000
C7 C9 1.5311(19)
C7 C8 1.5266(18)
C50 C49 1.3904(17)
C20 H20A 0.9800
C20 H20B 0.9800
C20 H20C 0.9800
C43 H43A 0.9900
C43 H43B 0.9900
C31A H31A 1.0000
C31A C32A 1.514(12)
C31A C33A 1.589(10)
C46 H46 0.9500
C46 C47 1.3986(18)
C12 H12A 0.9800
C12 H12B 0.9800
C12 H12C 0.9800
C9 H9A 0.9800
C9 H9B 0.9800
C9 H9C 0.9800
C8 H8A 0.9800
C8 H8B 0.9800
C8 H8C 0.9800
C11 H11A 0.9800
C11 H11B 0.9800
C11 H11C 0.9800
C35 H35A 0.9800
C35 H35B 0.9800
C35 H35C 0.9800
C36 H36A 0.9800
C36 H36B 0.9800
C36 H36C 0.9800
C61A H61A 0.9900
C61A H61B 0.9900
C61A C62A 1.480(13)
C61A O9A 1.386(16)
C47 H47 0.9500
C47 C48 1.373(2)
C23A H23A 0.9800
C23A H23B 0.9800
C23A H23C 0.9800
C23A C22A 1.516(10)
C62A H62A 0.9900
C62A H62B 0.9900
C62A O10A 1.446(13)
C38 H38A 0.9900
C38 H38B 0.9900
C38 C37 1.494(2)
C21 H21A 0.9800
C21 H21B 0.9800
C21 H21C 0.9800
C60A H60A 0.9900
C60A H60B 0.9900
C60A C59A 1.486(12)
C60A O9A 1.411(15)
C63A H63A 0.9900
C63A H63B 0.9900
C63A C64A 1.502(10)
C63A O10A 1.446(13)
C49 H49 0.9500
C49 C48 1.393(2)
C48 H48 0.9500
C42 H42A 0.9900
C42 H42B 0.9900
C42 C41 1.503(2)
C51A C56A 1.398(6)
C51A C52A 1.391(8)
C51A O6A 1.361(11)
C64A H64A 0.9900
C64A H64B 0.9900
C64A O6A 1.427(11)
C56A C55A 1.400(8)
C37 H37A 0.9900
C37 H37B 0.9900
C41 H41A 0.9900
C41 H41B 0.9900
C59A H59A 0.9900
C59A H59B 0.9900
C58A H58A 0.9900
C58A H58B 0.9900
C58A C57A 1.501(7)
C40 H40A 0.9900
C40 H40B 0.9900
C40 C39 1.501(3)
C32A H32A 0.9800
C32A H32B 0.9800
C32A H32C 0.9800
C39 H39A 0.9900
C39 H39B 0.9900
C57A H57A 0.9900
C57A H57B 0.9900
C52A H52A 0.9500
C52A C53A 1.389(7)
C22A H22A 1.0000
C22A C24A 1.520(3)
C55A H55A 0.9500
C55A C54A 1.397(6)
C33A H33A 0.9800
C33A H33B 0.9800
C33A H33C 0.9800
C54A H54A 0.9500
C54A C53A 1.363(6)
C53A H53A 0.9500
C24A H24A 0.9800
C24A H24B 0.9800
C24A H24C 0.9800
C56B C51B 1.384(8)
C56B C55B 1.379(10)
C56B O7B 1.358(8)
C51B C52B 1.381(10)
C52B H52B 0.9500
C52B C53B 1.403(10)
C53B H53B 0.9500
C53B C54B 1.364(8)
C54B H54B 0.9500
C54B C55B 1.386(7)
C55B H55B 0.9500
O7B C57B 1.426(9)
C57B H57C 0.9900
C57B H57D 0.9900
C57B C58B 1.484(9)
C58B H58C 0.9900
C58B H58D 0.9900
C58B O8B 1.425(11)
O8B C59B 1.412(12)
C59B H59C 0.9900
C59B H59D 0.9900
C59B C60B 1.504(15)
C60B H60C 0.9900
C60B H60D 0.9900
C62B H62C 0.9900
C62B H62D 0.9900
C62B C61B 1.515(16)
C63B H63C 0.9900
C63B H63D 0.9900
C63B C64B 1.469(13)
C64B H64C 0.9900
C64B H64D 0.9900
C61B H61C 0.9900
C61B H61D 0.9900
C22B H22B 1.0000
C22B C24B 1.529(5)
C22B C23B 1.571(16)
C24B H24D 0.9800
C24B H24E 0.9800
C24B H24F 0.9800
C23B H23D 0.9800
C23B H23E 0.9800
C23B H23F 0.9800
C33B H33D 0.9800
C33B H33E 0.9800
C33B H33F 0.9800
C33B C31B 1.47(2)
C31B H31B 1.0000
C31B C32B 1.53(2)
C32B H32D 0.9800
C32B H32E 0.9800
C32B H32F 0.9800
